data_2224914
loop_
_publ_author_name
'Loh, Wan-Sin'
'Fun, Hoong-Kun'
'Sarveswari, S.'
'Vijayakumar, V.'
'Reddy, B. Palakshi'

_publ_section_title (<i>E</i>)-1-(6-Chloro-2-methyl-4-phenyl-3-quinolyl)-3-(2-methoxyphenyl)prop-2-en-1-one
_journal_coeditor_code CI5015
_journal_issue 2
_journal_name_full 'Acta Crystallographica Section E'
_journal_page_first o353
_journal_page_last o354
_journal_paper_doi 10.1107/S1600536810000784
_journal_volume 66
_journal_year 2010
_chemical_formula_iupac 'C26 H20 Cl N O2'
_chemical_formula_moiety 'C26 H20 Cl N O2'
_chemical_formula_sum 'C26 H20 Cl N O2'
_chemical_formula_weight 413.88
_chemical_name_systematic
;
(<i>E</i>)-1-(6-Chloro-2-methyl-4-phenyl-3-quinolyl)-3-(2-methoxyphenyl)prop-
2-en-1-one
;
_space_group_IT_number 15
_symmetry_cell_setting monoclinic
_symmetry_space_group_name_Hall '-C 2yc'
_symmetry_space_group_name_H-M 'C 1 2/c 1'
_atom_sites_solution_hydrogens geom
_atom_sites_solution_primary direct
_atom_sites_solution_secondary difmap
_audit_creation_method SHELXL-97
_cell_angle_alpha 90.00
_cell_angle_beta 104.4180(10)
_cell_angle_gamma 90.00
_cell_formula_units_Z 8
_cell_length_a 15.1154(2)
_cell_length_b 15.4655(2)
_cell_length_c 17.2400(2)
_cell_measurement_reflns_used 7486
_cell_measurement_temperature 100.00(10)
_cell_measurement_theta_max 31.46
_cell_measurement_theta_min 2.44
_cell_volume 3903.22(9)
_computing_cell_refinement 'SAINT (Bruker, 2009)'
_computing_data_collection 'APEX2 (Bruker, 2009)'
_computing_data_reduction 'SAINT (Bruker, 2009)'
_computing_molecular_graphics 'SHELXTL (Sheldrick, 2008)'
_computing_publication_material 'SHELXTL (Sheldrick, 2008) and PLATON (Spek, 2009)'
_computing_structure_refinement 'SHELXTL (Sheldrick, 2008)'
_computing_structure_solution 'SHELXTL (Sheldrick, 2008)'
_diffrn_ambient_temperature 100.00(10)
_diffrn_measured_fraction_theta_full 0.993
_diffrn_measured_fraction_theta_max 0.993
_diffrn_measurement_device_type
;
Bruker SMART APEXII CCD area-detector diffractometer
;
_diffrn_measurement_method '\f and \w scans'
_diffrn_radiation_monochromator graphite
_diffrn_radiation_source 'fine-focus sealed tube'
_diffrn_radiation_type MoK\a
_diffrn_radiation_wavelength 0.71073
_diffrn_reflns_av_R_equivalents 0.0392
_diffrn_reflns_av_sigmaI/netI 0.0595
_diffrn_reflns_limit_h_max 24
_diffrn_reflns_limit_h_min -20
_diffrn_reflns_limit_k_max 19
_diffrn_reflns_limit_k_min -24
_diffrn_reflns_limit_l_max 27
_diffrn_reflns_limit_l_min -27
_diffrn_reflns_number 30753
_diffrn_reflns_theta_full 34.46
_diffrn_reflns_theta_max 34.46
_diffrn_reflns_theta_min 2.44
_diffrn_standards_number 0
_exptl_absorpt_coefficient_mu 0.220
_exptl_absorpt_correction_T_max 0.9596
_exptl_absorpt_correction_T_min 0.9185
_exptl_absorpt_correction_type multi-scan
_exptl_absorpt_process_details '(<i>SADABS</i>; Bruker, 2009)'
_exptl_crystal_colour yellow
_exptl_crystal_density_diffrn 1.409
_exptl_crystal_density_method 'not measured'
_exptl_crystal_description block
_exptl_crystal_F_000 1728
_exptl_crystal_size_max 0.39
_exptl_crystal_size_mid 0.25
_exptl_crystal_size_min 0.19
_refine_diff_density_max 0.541
_refine_diff_density_min -0.307
_refine_ls_extinction_method none
_refine_ls_goodness_of_fit_ref 1.064
_refine_ls_hydrogen_treatment constr
_refine_ls_matrix_type full
_refine_ls_number_parameters 273
_refine_ls_number_reflns 8197
_refine_ls_number_restraints 0
_refine_ls_restrained_S_all 1.064
_refine_ls_R_factor_all 0.0799
_refine_ls_R_factor_gt 0.0530
_refine_ls_shift/su_max 0.001
_refine_ls_shift/su_max_lt 0.001
_refine_ls_shift/su_mean 0.000
_refine_ls_structure_factor_coef Fsqd
_refine_ls_weighting_details 'calc w=1/[\s^2^(Fo^2^)+(0.0625P)^2^+0.7227P] where P=(Fo^2^+2Fc^2^)/3'
_refine_ls_weighting_scheme calc
_refine_ls_wR_factor_gt 0.1235
_refine_ls_wR_factor_ref 0.1362
_reflns_number_gt 5864
_reflns_number_total 8197
_reflns_threshold_expression I>2\s(I)
_cod_data_source_file ci5015.cif
_cod_data_source_block I
_cod_original_sg_symbol_H-M 'C 2/c'
_cod_database_code 2224914
_cod_database_fobs_code 2224914

loop_
_symmetry_equiv_pos_as_xyz
'x, y, z'
'-x, y, -z+1/2'
'x+1/2, y+1/2, z'
'-x+1/2, y+1/2, -z+1/2'
'-x, -y, -z'
'x, -y, z-1/2'
'-x+1/2, -y+1/2, -z'
'x+1/2, -y+1/2, z-1/2'

loop_
_atom_site_type_symbol
_atom_site_label
_atom_site_fract_x
_atom_site_fract_y
_atom_site_fract_z
_atom_site_U_iso_or_equiv
_atom_site_adp_type
_atom_site_calc_flag
_atom_site_refinement_flags
_atom_site_occupancy
_atom_site_disorder_assembly
_atom_site_disorder_group
Cl Cl1 0.02177(2) 1.01758(2) 0.635395(19) 0.01901(8) Uani d . 1 . .
O O1 0.27571(6) 0.58953(6) 0.86651(5) 0.0176(2) Uani d . 1 . .
O O2 -0.04599(6) 0.49228(6) 0.58651(5) 0.0182(2) Uani d . 1 . .
N N1 0.23373(7) 0.70354(7) 0.61280(6) 0.0132(2) Uani d . 1 . .
C C1 0.24441(8) 0.64331(8) 0.66867(7) 0.0119(2) Uani d . 1 . .
C C2 0.18686(8) 0.77723(8) 0.62237(7) 0.0118(2) Uani d . 1 . .
C C3 0.17164(9) 0.83936(8) 0.55976(7) 0.0140(2) Uani d . 1 . .
H H3A 0.1948 0.8299 0.5153 0.017 Uiso calc R 1 . .
C C4 0.12304(9) 0.91308(8) 0.56457(7) 0.0147(2) Uani d . 1 . .
H H4A 0.1130 0.9538 0.5236 0.018 Uiso calc R 1 . .
C C5 0.08838(8) 0.92650(8) 0.63233(7) 0.0137(2) Uani d . 1 . .
C C6 0.10437(8) 0.87006(8) 0.69522(7) 0.0130(2) Uani d . 1 . .
H H6A 0.0826 0.8818 0.7400 0.016 Uiso calc R 1 . .
C C7 0.15466(8) 0.79326(8) 0.69143(7) 0.0114(2) Uani d . 1 . .
C C8 0.17037(8) 0.72900(8) 0.75300(7) 0.0113(2) Uani d . 1 . .
C C9 0.21100(8) 0.65250(8) 0.73916(7) 0.0117(2) Uani d . 1 . .
C C10 0.14444(8) 0.74686(8) 0.82932(7) 0.0126(2) Uani d . 1 . .
C C11 0.18819(9) 0.81414(9) 0.87804(8) 0.0184(3) Uani d . 1 . .
H H11A 0.2323 0.8468 0.8622 0.022 Uiso calc R 1 . .
C C12 0.16655(11) 0.83282(10) 0.94971(8) 0.0234(3) Uani d . 1 . .
H H12A 0.1966 0.8774 0.9819 0.028 Uiso calc R 1 . .
C C13 0.10036(10) 0.78525(10) 0.97343(8) 0.0236(3) Uani d . 1 . .
H H13A 0.0853 0.7983 1.0212 0.028 Uiso calc R 1 . .
C C14 0.05658(9) 0.71812(10) 0.92586(8) 0.0213(3) Uani d . 1 . .
H H14A 0.0122 0.6860 0.9419 0.026 Uiso calc R 1 . .
C C15 0.07867(9) 0.69836(9) 0.85395(7) 0.0166(2) Uani d . 1 . .
H H15A 0.0495 0.6528 0.8225 0.020 Uiso calc R 1 . .
C C16 0.22442(8) 0.57996(8) 0.79974(7) 0.0125(2) Uani d . 1 . .
C C17 0.17554(9) 0.49843(8) 0.77583(7) 0.0144(2) Uani d . 1 . .
H H17A 0.1908 0.4509 0.8095 0.017 Uiso calc R 1 . .
C C18 0.10990(9) 0.48907(8) 0.70786(7) 0.0137(2) Uani d . 1 . .
H H18A 0.0929 0.5384 0.6769 0.016 Uiso calc R 1 . .
C C19 0.06258(8) 0.40889(8) 0.67781(7) 0.0135(2) Uani d . 1 . .
C C20 0.09598(9) 0.32817(8) 0.70747(8) 0.0161(2) Uani d . 1 . .
H H20A 0.1493 0.3253 0.7484 0.019 Uiso calc R 1 . .
C C21 0.05186(9) 0.25228(9) 0.67757(8) 0.0186(3) Uani d . 1 . .
H H21A 0.0758 0.1990 0.6974 0.022 Uiso calc R 1 . .
C C22 -0.02865(9) 0.25684(9) 0.61751(8) 0.0193(3) Uani d . 1 . .
H H22A -0.0595 0.2062 0.5983 0.023 Uiso calc R 1 . .
C C23 -0.06371(9) 0.33563(9) 0.58583(8) 0.0171(3) Uani d . 1 . .
H H23A -0.1175 0.3377 0.5454 0.021 Uiso calc R 1 . .
C C24 -0.01789(9) 0.41163(8) 0.61490(7) 0.0148(2) Uani d . 1 . .
C C25 0.29908(9) 0.56529(8) 0.65696(8) 0.0170(2) Uani d . 1 . .
H H25A 0.3273 0.5758 0.6137 0.026 Uiso calc R 1 . .
H H25B 0.2594 0.5160 0.6445 0.026 Uiso calc R 1 . .
H H25C 0.3454 0.5542 0.7052 0.026 Uiso calc R 1 . .
C C26 -0.12419(10) 0.49727(10) 0.51992(8) 0.0213(3) Uani d . 1 . .
H H26A -0.1348 0.5564 0.5034 0.032 Uiso calc R 1 . .
H H26B -0.1767 0.4752 0.5353 0.032 Uiso calc R 1 . .
H H26C -0.1136 0.4636 0.4763 0.032 Uiso calc R 1 . .

loop_
_atom_site_aniso_label
_atom_site_aniso_U_11
_atom_site_aniso_U_22
_atom_site_aniso_U_33
_atom_site_aniso_U_12
_atom_site_aniso_U_13
_atom_site_aniso_U_23
Cl1 0.01956(16) 0.01561(16) 0.02069(15) 0.00653(12) 0.00279(12) 0.00098(11)
O1 0.0204(5) 0.0172(5) 0.0129(4) 0.0012(4) -0.0004(3) -0.0009(3)
O2 0.0176(5) 0.0162(5) 0.0172(4) 0.0006(4) -0.0022(4) 0.0005(3)
N1 0.0144(5) 0.0130(5) 0.0124(4) 0.0001(4) 0.0039(4) -0.0009(4)
C1 0.0120(5) 0.0122(6) 0.0117(5) -0.0003(4) 0.0030(4) -0.0017(4)
C2 0.0109(5) 0.0123(5) 0.0119(5) -0.0004(4) 0.0026(4) -0.0004(4)
C3 0.0148(6) 0.0156(6) 0.0112(5) -0.0014(4) 0.0025(4) 0.0004(4)
C4 0.0158(6) 0.0147(6) 0.0125(5) -0.0006(5) 0.0013(4) 0.0014(4)
C5 0.0130(6) 0.0110(5) 0.0155(5) 0.0003(4) 0.0008(4) -0.0005(4)
C6 0.0139(5) 0.0135(6) 0.0118(5) 0.0002(4) 0.0034(4) -0.0010(4)
C7 0.0108(5) 0.0120(6) 0.0111(5) -0.0003(4) 0.0021(4) -0.0001(4)
C8 0.0113(5) 0.0121(5) 0.0106(5) -0.0017(4) 0.0028(4) -0.0001(4)
C9 0.0120(5) 0.0116(5) 0.0111(5) -0.0007(4) 0.0022(4) -0.0005(4)
C10 0.0152(6) 0.0121(5) 0.0107(5) 0.0031(4) 0.0038(4) 0.0011(4)
C11 0.0228(7) 0.0180(6) 0.0154(5) -0.0025(5) 0.0069(5) -0.0022(5)
C12 0.0329(8) 0.0227(7) 0.0153(6) 0.0010(6) 0.0073(6) -0.0046(5)
C13 0.0293(8) 0.0305(8) 0.0135(5) 0.0091(6) 0.0103(5) 0.0023(5)
C14 0.0206(7) 0.0282(8) 0.0186(6) 0.0042(6) 0.0116(5) 0.0059(5)
C15 0.0170(6) 0.0179(6) 0.0157(5) 0.0009(5) 0.0054(5) 0.0019(5)
C16 0.0132(5) 0.0132(6) 0.0116(5) 0.0015(4) 0.0042(4) -0.0001(4)
C17 0.0180(6) 0.0119(6) 0.0139(5) 0.0003(4) 0.0052(5) 0.0012(4)
C18 0.0152(6) 0.0129(6) 0.0136(5) -0.0001(4) 0.0047(4) -0.0003(4)
C19 0.0126(5) 0.0155(6) 0.0132(5) -0.0009(4) 0.0047(4) -0.0006(4)
C20 0.0140(6) 0.0166(6) 0.0170(6) 0.0000(5) 0.0026(5) -0.0017(5)
C21 0.0200(6) 0.0130(6) 0.0218(6) 0.0005(5) 0.0036(5) -0.0012(5)
C22 0.0215(7) 0.0163(6) 0.0201(6) -0.0037(5) 0.0052(5) -0.0041(5)
C23 0.0156(6) 0.0204(6) 0.0150(5) -0.0024(5) 0.0032(5) -0.0031(5)
C24 0.0144(6) 0.0167(6) 0.0140(5) 0.0004(5) 0.0048(4) -0.0016(4)
C25 0.0193(6) 0.0160(6) 0.0168(6) 0.0046(5) 0.0065(5) 0.0005(5)
C26 0.0179(7) 0.0245(7) 0.0178(6) 0.0014(5) -0.0025(5) 0.0019(5)

loop_
_atom_type_symbol
_atom_type_description
_atom_type_scat_dispersion_real
_atom_type_scat_dispersion_imag
_atom_type_scat_source
C C 0.0033 0.0016 'International Tables Vol C Tables 4.2.6.8 and 6.1.1.4'
H H 0.0000 0.0000 'International Tables Vol C Tables 4.2.6.8 and 6.1.1.4'
N N 0.0061 0.0033 'International Tables Vol C Tables 4.2.6.8 and 6.1.1.4'
O O 0.0106 0.0060 'International Tables Vol C Tables 4.2.6.8 and 6.1.1.4'
Cl Cl 0.1484 0.1585 'International Tables Vol C Tables 4.2.6.8 and 6.1.1.4'

loop_
_geom_angle_atom_site_label_1
_geom_angle_atom_site_label_2
_geom_angle_atom_site_label_3
_geom_angle_site_symmetry_1
_geom_angle_site_symmetry_3
_geom_angle
_geom_angle_publ_flag
C24 O2 C26 . . 117.21(10) ?
C1 N1 C2 . . 118.08(10) ?
N1 C1 C9 . . 122.90(11) ?
N1 C1 C25 . . 116.07(10) ?
C9 C1 C25 . . 120.94(10) ?
N1 C2 C7 . . 122.82(11) ?
N1 C2 C3 . . 117.44(10) ?
C7 C2 C3 . . 119.74(11) ?
C4 C3 C2 . . 120.32(11) ?
C4 C3 H3A . . 119.8 ?
C2 C3 H3A . . 119.8 ?
C3 C4 C5 . . 119.23(11) ?
C3 C4 H4A . . 120.4 ?
C5 C4 H4A . . 120.4 ?
C6 C5 C4 . . 122.34(11) ?
C6 C5 Cl1 . . 118.87(10) ?
C4 C5 Cl1 . . 118.79(9) ?
C5 C6 C7 . . 119.27(11) ?
C5 C6 H6A . . 120.4 ?
C7 C6 H6A . . 120.4 ?
C2 C7 C6 . . 119.02(10) ?
C2 C7 C8 . . 118.30(11) ?
C6 C7 C8 . . 122.60(11) ?
C9 C8 C7 . . 117.77(10) ?
C9 C8 C10 . . 122.53(10) ?
C7 C8 C10 . . 119.68(11) ?
C8 C9 C1 . . 119.79(10) ?
C8 C9 C16 . . 120.36(10) ?
C1 C9 C16 . . 119.79(10) ?
C15 C10 C11 . . 119.01(11) ?
C15 C10 C8 . . 122.28(11) ?
C11 C10 C8 . . 118.71(11) ?
C12 C11 C10 . . 120.69(13) ?
C12 C11 H11A . . 119.7 ?
C10 C11 H11A . . 119.7 ?
C13 C12 C11 . . 120.11(13) ?
C13 C12 H12A . . 119.9 ?
C11 C12 H12A . . 119.9 ?
C12 C13 C14 . . 119.85(12) ?
C12 C13 H13A . . 120.1 ?
C14 C13 H13A . . 120.1 ?
C13 C14 C15 . . 120.36(13) ?
C13 C14 H14A . . 119.8 ?
C15 C14 H14A . . 119.8 ?
C10 C15 C14 . . 119.97(12) ?
C10 C15 H15A . . 120.0 ?
C14 C15 H15A . . 120.0 ?
O1 C16 C17 . . 121.58(11) ?
O1 C16 C9 . . 120.26(11) ?
C17 C16 C9 . . 118.16(10) ?
C18 C17 C16 . . 123.30(11) ?
C18 C17 H17A . . 118.3 ?
C16 C17 H17A . . 118.3 ?
C17 C18 C19 . . 126.29(12) ?
C17 C18 H18A . . 116.9 ?
C19 C18 H18A . . 116.9 ?
C20 C19 C24 . . 118.13(11) ?
C20 C19 C18 . . 121.94(11) ?
C24 C19 C18 . . 119.89(11) ?
C21 C20 C19 . . 121.69(12) ?
C21 C20 H20A . . 119.2 ?
C19 C20 H20A . . 119.2 ?
C20 C21 C22 . . 119.06(12) ?
C20 C21 H21A . . 120.5 ?
C22 C21 H21A . . 120.5 ?
C23 C22 C21 . . 121.09(12) ?
C23 C22 H22A . . 119.5 ?
C21 C22 H22A . . 119.5 ?
C22 C23 C24 . . 119.56(12) ?
C22 C23 H23A . . 120.2 ?
C24 C23 H23A . . 120.2 ?
O2 C24 C23 . . 123.95(11) ?
O2 C24 C19 . . 115.63(11) ?
C23 C24 C19 . . 120.42(12) ?
C1 C25 H25A . . 109.5 ?
C1 C25 H25B . . 109.5 ?
H25A C25 H25B . . 109.5 ?
C1 C25 H25C . . 109.5 ?
H25A C25 H25C . . 109.5 ?
H25B C25 H25C . . 109.5 ?
O2 C26 H26A . . 109.5 ?
O2 C26 H26B . . 109.5 ?
H26A C26 H26B . . 109.5 ?
O2 C26 H26C . . 109.5 ?
H26A C26 H26C . . 109.5 ?
H26B C26 H26C . . 109.5 ?

loop_
_geom_bond_atom_site_label_1
_geom_bond_atom_site_label_2
_geom_bond_site_symmetry_2
_geom_bond_distance
_geom_bond_publ_flag
Cl1 C5 . 1.7397(13) ?
O1 C16 . 1.2262(14) ?
O2 C24 . 1.3683(15) ?
O2 C26 . 1.4302(16) ?
N1 C1 . 1.3207(15) ?
N1 C2 . 1.3733(15) ?
C1 C9 . 1.4344(16) ?
C1 C25 . 1.5042(17) ?
C2 C7 . 1.4158(16) ?
C2 C3 . 1.4205(17) ?
C3 C4 . 1.3700(18) ?
C3 H3A . 0.93 ?
C4 C5 . 1.4098(17) ?
C4 H4A . 0.93 ?
C5 C6 . 1.3657(16) ?
C6 C7 . 1.4204(17) ?
C6 H6A . 0.93 ?
C7 C8 . 1.4302(16) ?
C8 C9 . 1.3808(17) ?
C8 C10 . 1.4893(16) ?
C9 C16 . 1.5116(17) ?
C10 C15 . 1.3934(18) ?
C10 C11 . 1.3960(18) ?
C11 C12 . 1.3851(18) ?
C11 H11A . 0.93 ?
C12 C13 . 1.383(2) ?
C12 H12A . 0.93 ?
C13 C14 . 1.385(2) ?
C13 H13A . 0.93 ?
C14 C15 . 1.3956(17) ?
C14 H14A . 0.93 ?
C15 H15A . 0.93 ?
C16 C17 . 1.4678(18) ?
C17 C18 . 1.3414(17) ?
C17 H17A . 0.93 ?
C18 C19 . 1.4606(18) ?
C18 H18A . 0.93 ?
C19 C20 . 1.3951(18) ?
C19 C24 . 1.4144(18) ?
C20 C21 . 1.3845(18) ?
C20 H20A . 0.93 ?
C21 C22 . 1.3895(18) ?
C21 H21A . 0.93 ?
C22 C23 . 1.3855(19) ?
C22 H22A . 0.93 ?
C23 C24 . 1.3926(18) ?
C23 H23A . 0.93 ?
C25 H25A . 0.96 ?
C25 H25B . 0.96 ?
C25 H25C . 0.96 ?
C26 H26A . 0.96 ?
C26 H26B . 0.96 ?
C26 H26C . 0.96 ?

loop_
_geom_hbond_atom_site_label_D
_geom_hbond_atom_site_label_H
_geom_hbond_atom_site_label_A
_geom_hbond_site_symmetry_A
_geom_hbond_distance_DH
_geom_hbond_distance_HA
_geom_hbond_distance_DA
_geom_hbond_angle_DHA
_geom_hbond_publ_flag
C12 H12A O1 7_567 0.93 2.59 3.2963(16) 133 yes
C17 H17A Cg1 6_546 0.93 2.96 3.6617(14) 134 yes
C20 H20A Cg2 6_546 0.93 2.85 3.6353(14) 143 yes

loop_
_geom_torsion_atom_site_label_1
_geom_torsion_atom_site_label_2
_geom_torsion_atom_site_label_3
_geom_torsion_atom_site_label_4
_geom_torsion_site_symmetry_1
_geom_torsion_site_symmetry_2
_geom_torsion_site_symmetry_3
_geom_torsion_site_symmetry_4
_geom_torsion
_geom_torsion_publ_flag
C2 N1 C1 C9 . . . . -1.36(17) ?
C2 N1 C1 C25 . . . . -177.88(10) ?
C1 N1 C2 C7 . . . . 3.89(17) ?
C1 N1 C2 C3 . . . . -176.69(11) ?
N1 C2 C3 C4 . . . . 178.10(11) ?
C7 C2 C3 C4 . . . . -2.46(18) ?
C2 C3 C4 C5 . . . . 0.00(18) ?
C3 C4 C5 C6 . . . . 2.54(19) ?
C3 C4 C5 Cl1 . . . . -176.70(10) ?
C4 C5 C6 C7 . . . . -2.50(18) ?
Cl1 C5 C6 C7 . . . . 176.75(9) ?
N1 C2 C7 C6 . . . . -178.11(11) ?
C3 C2 C7 C6 . . . . 2.48(17) ?
N1 C2 C7 C8 . . . . -1.18(17) ?
C3 C2 C7 C8 . . . . 179.42(11) ?
C5 C6 C7 C2 . . . . -0.04(17) ?
C5 C6 C7 C8 . . . . -176.84(11) ?
C2 C7 C8 C9 . . . . -4.05(17) ?
C6 C7 C8 C9 . . . . 172.77(11) ?
C2 C7 C8 C10 . . . . 174.87(11) ?
C6 C7 C8 C10 . . . . -8.31(17) ?
C7 C8 C9 C1 . . . . 6.47(17) ?
C10 C8 C9 C1 . . . . -172.42(11) ?
C7 C8 C9 C16 . . . . -176.40(10) ?
C10 C8 C9 C16 . . . . 4.71(18) ?
N1 C1 C9 C8 . . . . -3.94(18) ?
C25 C1 C9 C8 . . . . 172.42(11) ?
N1 C1 C9 C16 . . . . 178.91(11) ?
C25 C1 C9 C16 . . . . -4.73(17) ?
C9 C8 C10 C15 . . . . -63.86(17) ?
C7 C8 C10 C15 . . . . 117.28(13) ?
C9 C8 C10 C11 . . . . 115.63(14) ?
C7 C8 C10 C11 . . . . -63.24(16) ?
C15 C10 C11 C12 . . . . -0.21(19) ?
C8 C10 C11 C12 . . . . -179.71(12) ?
C10 C11 C12 C13 . . . . -0.6(2) ?
C11 C12 C13 C14 . . . . 0.9(2) ?
C12 C13 C14 C15 . . . . -0.2(2) ?
C11 C10 C15 C14 . . . . 0.85(19) ?
C8 C10 C15 C14 . . . . -179.67(11) ?
C13 C14 C15 C10 . . . . -0.6(2) ?
C8 C9 C16 O1 . . . . -64.94(16) ?
C1 C9 C16 O1 . . . . 112.20(13) ?
C8 C9 C16 C17 . . . . 115.85(13) ?
C1 C9 C16 C17 . . . . -67.02(15) ?
O1 C16 C17 C18 . . . . 170.75(12) ?
C9 C16 C17 C18 . . . . -10.04(18) ?
C16 C17 C18 C19 . . . . 175.84(12) ?
C17 C18 C19 C20 . . . . -15.8(2) ?
C17 C18 C19 C24 . . . . 166.47(12) ?
C24 C19 C20 C21 . . . . -0.80(18) ?
C18 C19 C20 C21 . . . . -178.61(12) ?
C19 C20 C21 C22 . . . . -1.21(19) ?
C20 C21 C22 C23 . . . . 1.8(2) ?
C21 C22 C23 C24 . . . . -0.39(19) ?
C26 O2 C24 C23 . . . . -3.77(18) ?
C26 O2 C24 C19 . . . . 176.59(11) ?
C22 C23 C24 O2 . . . . 178.69(12) ?
C22 C23 C24 C19 . . . . -1.69(19) ?
C20 C19 C24 O2 . . . . -178.09(11) ?
C18 C19 C24 O2 . . . . -0.24(17) ?
C20 C19 C24 C23 . . . . 2.26(18) ?
C18 C19 C24 C23 . . . . -179.89(11) ?

loop_
_cod_related_entry_id
_cod_related_entry_database
_cod_related_entry_code
1 ChemSpider 4689059
